data_7120981
loop_
_publ_author_name
'Frogley, Benjamin J.'
'Hill, Anthony F.'
'Manzano, Richard A.'
'Sharma, Manab'

_publ_section_title
;
 Bis(alkylidynyl)tellurides and ditellurides
;
_journal_coden_ASTM CHCOFS
_journal_issue 14
_journal_name_full
;
 Chemical Communications (Cambridge, United Kingdom)
;
_journal_page_first 1702
_journal_page_last 1705
_journal_paper_doi 10.1039/c7cc08776d
_journal_volume 54
_journal_year 2018
_chemical_formula_sum 'C36 H44 B2 N12 O4 Te2 W2'
_chemical_formula_weight 1353.35
_space_group_crystal_system monoclinic
_space_group_IT_number 15
_space_group_name_Hall '-I 2ya'
_space_group_name_H-M_alt 'I 1 2/a 1'
_symmetry_space_group_name_Hall '-I 2ya'
_symmetry_space_group_name_H-M 'I 1 2/a 1'
_atom_sites_solution_hydrogens geom
_audit_creation_method SHELXL-2016/6
_audit_update_record
;
2017-09-28 deposited with the CCDC.
2017-12-07 downloaded from the CCDC.
;
_cell_angle_alpha 90
_cell_angle_beta 104.180(2)
_cell_angle_gamma 90
_cell_formula_units_Z 8
_cell_length_a 20.1187(4)
_cell_length_b 13.9835(3)
_cell_length_c 36.0701(10)
_cell_measurement_reflns_used 21160
_cell_measurement_temperature 150.01(10)
_cell_measurement_theta_max 29.1040
_cell_measurement_theta_min 3.6080
_cell_volume 9838.4(4)
_computing_cell_refinement 'CrysAlisPro 1.171.38.46 (Rigaku OD, 2015)'
_computing_data_collection 'CrysAlisPro 1.171.38.46 (Rigaku OD, 2015)'
_computing_data_reduction 'CrysAlisPro 1.171.38.46 (Rigaku OD, 2015)'
_computing_structure_refinement 'SHELXL-2016/6 (Sheldrick, 2016)'
_computing_structure_solution 'SHELXS-2016/6 (Sheldrick, 2016)'
_diffrn_ambient_temperature 150.01(10)
_diffrn_detector_area_resol_mean 10.3744
_diffrn_measured_fraction_theta_full 0.998
_diffrn_measured_fraction_theta_max 0.998
_diffrn_measurement_device_type 'New Xcalibur, Atlas'
_diffrn_measurement_method '\w scans'
_diffrn_radiation_type MoK\a
_diffrn_radiation_wavelength 0.71073
_diffrn_reflns_av_R_equivalents 0.0430
_diffrn_reflns_av_unetI/netI 0.0302
_diffrn_reflns_Laue_measured_fraction_full 0.998
_diffrn_reflns_Laue_measured_fraction_max 0.998
_diffrn_reflns_limit_h_max 23
_diffrn_reflns_limit_h_min -23
_diffrn_reflns_limit_k_max 16
_diffrn_reflns_limit_k_min -16
_diffrn_reflns_limit_l_max 42
_diffrn_reflns_limit_l_min -42
_diffrn_reflns_number 55006
_diffrn_reflns_point_group_measured_fraction_full 0.998
_diffrn_reflns_point_group_measured_fraction_max 0.998
_diffrn_reflns_theta_full 25.027
_diffrn_reflns_theta_max 25.027
_diffrn_reflns_theta_min 3.366
_diffrn_source 'fine-focus sealed X-ray tube'
_exptl_absorpt_coefficient_mu 5.882
_exptl_absorpt_correction_T_max 1.00000
_exptl_absorpt_correction_T_min 0.74478
_exptl_absorpt_correction_type multi-scan
_exptl_absorpt_process_details
;
CrysAlisPro 1.171.38.46 (Rigaku Oxford Diffraction, 2015)
Empirical absorption correction using spherical harmonics,
 implemented in SCALE3 ABSPACK scaling algorithm.
;
_exptl_crystal_colour purple
_exptl_crystal_density_diffrn 1.827
_exptl_crystal_description plate
_exptl_crystal_F_000 5104
_exptl_crystal_size_max 0.155
_exptl_crystal_size_mid 0.043
_exptl_crystal_size_min 0.032
_refine_diff_density_max 1.655
_refine_diff_density_min -1.757
_refine_diff_density_rms 0.111
_refine_ls_extinction_method none
_refine_ls_goodness_of_fit_ref 1.023
_refine_ls_hydrogen_treatment constr
_refine_ls_matrix_type full
_refine_ls_number_parameters 536
_refine_ls_number_reflns 8664
_refine_ls_number_restraints 0
_refine_ls_restrained_S_all 1.023
_refine_ls_R_factor_all 0.0343
_refine_ls_R_factor_gt 0.0253
_refine_ls_shift/su_max 0.003
_refine_ls_shift/su_mean 0.000
_refine_ls_structure_factor_coef Fsqd
_refine_ls_weighting_details 'w=1/[\s^2^(Fo^2^)+(0.0254P)^2^+31.7320P] where P=(Fo^2^+2Fc^2^)/3'
_refine_ls_weighting_scheme calc
_refine_ls_wR_factor_gt 0.0541
_refine_ls_wR_factor_ref 0.0568
_reflns_Friedel_coverage 0.000
_reflns_number_gt 7397
_reflns_number_total 8664
_reflns_threshold_expression 'I > 2\s(I)'
_cod_data_source_file c7cc08776d2.cif
_cod_data_source_block 7b
_cod_database_code 7120981
_platon_squeeze_void_probe_radius 1.20
_shelx_shelxl_version_number 2016/6
_shelx_space_group_comment
;
The symmetry employed for this shelxl refinement is uniquely defined
by the following loop, which should always be used as a source of
symmetry information in preference to the above space-group names.
They are only intended as comments.
;

loop_
_space_group_symop_operation_xyz
'x, y, z'
'-x+1/2, y, -z'
'x+1/2, y+1/2, z+1/2'
'-x+1, y+1/2, -z+1/2'
'-x, -y, -z'
'x-1/2, -y, z'
'-x+1/2, -y+1/2, -z+1/2'
'x, -y+1/2, z+1/2'

loop_
_atom_site_label
_atom_site_type_symbol
_atom_site_fract_x
_atom_site_fract_y
_atom_site_fract_z
_atom_site_U_iso_or_equiv
_atom_site_adp_type
_atom_site_occupancy
_atom_site_site_symmetry_order
_atom_site_calc_flag
_atom_site_refinement_flags_posn
_atom_site_refinement_flags_adp
_atom_site_disorder_assembly
_atom_site_disorder_group
B2 B 0.8927(2) 0.8843(4) 0.06596(15) 0.0194(11) Uani 1 1 d . . . .
H2 H 0.844097 0.878964 0.052674 0.023 Uiso 1 1 calc R U A 1
C15A C 1.0789(3) 0.4432(4) 0.31366(14) 0.0339(12) Uani 1 1 d . . . .
H15A H 1.029926 0.448720 0.305298 0.051 Uiso 1 1 calc R U B 1
H15B H 1.095237 0.481480 0.336137 0.051 Uiso 1 1 calc R U B 1
H15C H 1.091075 0.377524 0.319454 0.051 Uiso 1 1 calc R U B 1
C31 C 1.0434(2) 0.6903(3) 0.16923(14) 0.0296(11) Uani 1 1 d . . . .
H31A H 1.082136 0.697927 0.158395 0.044 Uiso 1 1 calc R U C 1
H31B H 1.039144 0.624359 0.175651 0.044 Uiso 1 1 calc R U C 1
H31C H 1.049670 0.728749 0.191880 0.044 Uiso 1 1 calc R U C 1
C21 C 1.1056(2) 0.8775(4) 0.01916(15) 0.0369(13) Uani 1 1 d . . . .
H21A H 1.123866 0.937383 0.030151 0.055 Uiso 1 1 calc R U D 1
H21B H 1.112020 0.872333 -0.006280 0.055 Uiso 1 1 calc R U D 1
H21C H 1.128999 0.825903 0.034519 0.055 Uiso 1 1 calc R U D 1
C16 C 1.2478(2) 0.1931(3) 0.18838(14) 0.0302(11) Uani 1 1 d . . . .
H16A H 1.231934 0.205440 0.161479 0.045 Uiso 1 1 calc R U E 1
H16B H 1.266260 0.129484 0.192194 0.045 Uiso 1 1 calc R U E 1
H16C H 1.282894 0.238386 0.199529 0.045 Uiso 1 1 calc R U E 1
C30 C 1.0286(2) 1.1506(3) 0.14052(15) 0.0314(12) Uani 1 1 d . . . .
H30A H 1.052377 1.109486 0.160770 0.047 Uiso 1 1 calc R U F 1
H30B H 1.013405 1.206930 0.151240 0.047 Uiso 1 1 calc R U F 1
H30C H 1.058881 1.168473 0.124867 0.047 Uiso 1 1 calc R U F 1
B1 B 1.0567(2) 0.3453(3) 0.23303(15) 0.0213(11) Uani 1 1 d . . . .
H1 H 1.031371 0.324157 0.251568 0.026 Uiso 1 1 calc R U G 1
C35 C 0.7979(2) 0.7243(4) 0.08832(16) 0.0400(14) Uani 1 1 d . . . .
H35A H 0.774081 0.780931 0.092748 0.060 Uiso 1 1 calc R U H 1
H35B H 0.780617 0.670191 0.099414 0.060 Uiso 1 1 calc R U H 1
H35C H 0.791022 0.714416 0.061297 0.060 Uiso 1 1 calc R U H 1
C2 C 1.1333(2) 0.8229(3) 0.11633(14) 0.0241(10) Uani 1 1 d . . . .
C1 C 1.1472(2) 0.5160(3) 0.13749(14) 0.0261(11) Uani 1 1 d . . . .
W1 W 1.14297(2) 0.41958(2) 0.17093(2) 0.01876(5) Uani 1 1 d . . . .
W2 W 1.05809(2) 0.89871(2) 0.11052(2) 0.01866(5) Uani 1 1 d . . . .
Te3 Te 1.22508(2) 0.75007(2) 0.12856(2) 0.03605(10) Uani 1 1 d . . I 1
Te4 Te 1.17131(2) 0.58710(2) 0.09249(2) 0.04775(11) Uani 1 1 d . . I 1
N9 N 0.97143(16) 1.0083(2) 0.10570(10) 0.0184(8) Uani 1 1 d . . J 1
N8 N 0.93693(17) 0.8721(2) 0.03726(10) 0.0187(8) Uani 1 1 d . . K 1
C29 C 0.9681(2) 1.0990(3) 0.11669(13) 0.0213(10) Uani 1 1 d . . J 1
O1 O 1.30115(17) 0.4405(3) 0.17842(10) 0.0379(9) Uani 1 1 d . . L 1
C9 C 0.9169(2) 0.4007(3) 0.14750(15) 0.0300(12) Uani 1 1 d . . M 1
H9 H 0.872135 0.406800 0.132799 0.036 Uiso 1 1 calc R U M 1
C4 C 1.1416(2) 0.3410(3) 0.12478(15) 0.0266(11) Uani 1 1 d . . N 1
N10 N 0.90670(16) 0.9838(2) 0.08466(10) 0.0186(8) Uani 1 1 d . . J 1
N5 N 1.15172(17) 0.2819(2) 0.20510(10) 0.0185(8) Uani 1 1 d . . O 1
C34 C 0.8730(2) 0.7355(3) 0.10624(14) 0.0257(11) Uani 1 1 d . . P 1
O4 O 1.11521(18) 0.9207(2) 0.19908(10) 0.0370(9) Uani 1 1 d . . Q 1
N4 N 1.10103(17) 0.4332(2) 0.24880(10) 0.0188(8) Uani 1 1 d . . R 1
N6 N 1.10388(17) 0.2642(2) 0.22578(10) 0.0180(8) Uani 1 1 d . . O 1
C6 C 1.0926(2) 0.9151(3) 0.16686(15) 0.0262(11) Uani 1 1 d . . Q 1
C3 C 1.2442(3) 0.4293(3) 0.17787(14) 0.0287(11) Uani 1 1 d . . L 1
N3 N 1.13862(17) 0.4795(2) 0.22683(10) 0.0189(8) Uani 1 1 d . . R 1
C26 C 0.7909(2) 1.0565(4) 0.06160(15) 0.0311(12) Uani 1 1 d . . J 1
H26A H 0.787705 1.037785 0.035619 0.047 Uiso 1 1 calc R U J 1
H26B H 0.770725 1.118593 0.061991 0.047 Uiso 1 1 calc R U J 1
H26C H 0.766936 1.010961 0.073458 0.047 Uiso 1 1 calc R U J 1
C8 C 0.9764(2) 0.4213(3) 0.13600(14) 0.0274(11) Uani 1 1 d . . M 1
C27 C 0.8644(2) 1.0598(3) 0.08294(13) 0.0217(10) Uani 1 1 d . . J 1
N12 N 0.91146(17) 0.8055(2) 0.09648(10) 0.0194(8) Uani 1 1 d . . P 1
N11 N 0.97798(16) 0.7974(2) 0.11807(10) 0.0190(8) Uani 1 1 d . . P 1
C14 C 1.1541(2) 0.5537(3) 0.28311(14) 0.0262(11) Uani 1 1 d . . R 1
H14 H 1.169430 0.597017 0.302940 0.031 Uiso 1 1 calc R U R 1
N2 N 1.00621(17) 0.3732(2) 0.19542(11) 0.0203(8) Uani 1 1 d . . M 1
C32 C 0.9796(2) 0.7215(3) 0.14076(13) 0.0223(10) Uani 1 1 d . . P 1
N1 N 1.03101(17) 0.4050(2) 0.16543(11) 0.0211(8) Uani 1 1 d . . M 1
C24 C 0.9178(2) 0.8584(3) -0.00073(13) 0.0227(10) Uani 1 1 d . . K 1
C28 C 0.9016(2) 1.1335(3) 0.10265(13) 0.0240(10) Uani 1 1 d . . J 1
H28 H 0.885730 1.194564 0.106031 0.029 Uiso 1 1 calc R U J 1
C33 C 0.9150(2) 0.6808(3) 0.13420(14) 0.0273(11) Uani 1 1 d . . P 1
H33 H 0.902541 0.627313 0.146240 0.033 Uiso 1 1 calc R U P 1
C20 C 1.0640(2) 0.1312(3) 0.26098(15) 0.0328(12) Uani 1 1 d . . O 1
H20A H 1.067224 0.166736 0.284114 0.049 Uiso 1 1 calc R U O 1
H20B H 1.076577 0.065783 0.267180 0.049 Uiso 1 1 calc R U O 1
H20C H 1.017861 0.133796 0.245537 0.049 Uiso 1 1 calc R U O 1
C19 C 1.1116(2) 0.1735(3) 0.23935(13) 0.0228(10) Uani 1 1 d . . O 1
C17 C 1.1897(2) 0.2022(3) 0.20685(13) 0.0222(10) Uani 1 1 d . . O 1
O3 O 1.16485(18) 1.0578(3) 0.10420(11) 0.0417(9) Uani 1 1 d . . S 1
C15 C 1.1104(2) 0.4769(3) 0.28293(13) 0.0228(10) Uani 1 1 d . . R 1
C18 C 1.1657(2) 0.1335(3) 0.22836(13) 0.0237(10) Uani 1 1 d . . O 1
H18 H 1.183186 0.072246 0.234132 0.028 Uiso 1 1 calc R U O 1
C23 C 0.9768(2) 0.8585(4) -0.01396(14) 0.0302(11) Uani 1 1 d . . K 1
H23 H 0.979454 0.850549 -0.039150 0.036 Uiso 1 1 calc R U K 1
C13 C 1.1706(2) 0.5533(3) 0.24790(14) 0.0226(10) Uani 1 1 d . . R 1
O2 O 1.13977(17) 0.2980(3) 0.09736(10) 0.0386(9) Uani 1 1 d . . N 1
C5 C 1.1233(2) 1.0020(3) 0.10491(14) 0.0260(11) Uani 1 1 d . . S 1
N7 N 1.00698(17) 0.8815(3) 0.04906(11) 0.0214(8) Uani 1 1 d . . K 1
C25 C 0.8445(2) 0.8427(4) -0.02159(15) 0.0361(13) Uani 1 1 d . . K 1
H25A H 0.826215 0.789614 -0.010426 0.054 Uiso 1 1 calc R U K 1
H25B H 0.841917 0.829438 -0.048011 0.054 Uiso 1 1 calc R U K 1
H25C H 0.818330 0.899169 -0.019683 0.054 Uiso 1 1 calc R U K 1
C7 C 0.9827(3) 0.4575(4) 0.09827(15) 0.0438(14) Uani 1 1 d . . M 1
H7A H 1.007127 0.517104 0.101701 0.066 Uiso 1 1 calc R U M 1
H7B H 0.937824 0.467039 0.081854 0.066 Uiso 1 1 calc R U M 1
H7C H 1.007244 0.411730 0.086880 0.066 Uiso 1 1 calc R U M 1
C22 C 1.0312(2) 0.8728(3) 0.01773(14) 0.0263(11) Uani 1 1 d . . K 1
C12 C 1.2159(2) 0.6203(3) 0.23366(15) 0.0329(12) Uani 1 1 d . . R 1
H12A H 1.261367 0.594293 0.238697 0.049 Uiso 1 1 calc R U R 1
H12B H 1.216968 0.680690 0.246438 0.049 Uiso 1 1 calc R U R 1
H12C H 1.198552 0.629200 0.206621 0.049 Uiso 1 1 calc R U R 1
C10 C 0.9368(2) 0.3696(3) 0.18490(14) 0.0240(11) Uani 1 1 d . . M 1
C11 C 0.8950(2) 0.3370(4) 0.21132(15) 0.0339(12) Uani 1 1 d . . M 1
H11A H 0.907614 0.272758 0.219457 0.051 Uiso 1 1 calc R U M 1
H11B H 0.847268 0.338908 0.198314 0.051 Uiso 1 1 calc R U M 1
H11C H 0.903091 0.378372 0.233210 0.051 Uiso 1 1 calc R U M 1

loop_
_atom_site_aniso_label
_atom_site_aniso_U_11
_atom_site_aniso_U_22
_atom_site_aniso_U_33
_atom_site_aniso_U_23
_atom_site_aniso_U_13
_atom_site_aniso_U_12
B2 0.015(2) 0.025(3) 0.017(3) -0.002(2) 0.002(2) -0.002(2)
C15A 0.038(3) 0.043(3) 0.025(3) -0.010(2) 0.014(2) -0.006(2)
C31 0.030(3) 0.028(3) 0.033(3) 0.007(2) 0.010(2) 0.002(2)
C21 0.030(3) 0.058(3) 0.028(3) -0.002(3) 0.018(2) -0.002(2)
C16 0.030(3) 0.029(3) 0.031(3) -0.004(2) 0.007(2) 0.007(2)
C30 0.030(3) 0.027(3) 0.034(3) -0.009(2) 0.001(2) -0.001(2)
B1 0.020(3) 0.021(3) 0.023(3) -0.002(2) 0.006(2) -0.002(2)
C35 0.023(3) 0.051(3) 0.043(4) 0.011(3) 0.003(2) -0.014(2)
C2 0.016(2) 0.028(2) 0.028(3) -0.001(2) 0.006(2) 0.0025(19)
C1 0.031(3) 0.026(2) 0.025(3) 0.002(2) 0.014(2) 0.004(2)
W1 0.01814(10) 0.02005(10) 0.01907(11) 0.00003(7) 0.00645(7) 0.00158(7)
W2 0.01366(9) 0.02351(10) 0.01816(10) 0.00060(8) 0.00268(7) 0.00044(7)
Te3 0.01637(16) 0.03615(19) 0.0562(3) 0.01955(17) 0.01009(15) 0.00540(13)
Te4 0.0835(3) 0.0316(2) 0.0401(2) 0.00778(17) 0.0381(2) 0.00565(18)
N9 0.0150(19) 0.0213(19) 0.017(2) 0.0009(16) 0.0007(15) -0.0009(15)
N8 0.0170(19) 0.0219(19) 0.016(2) -0.0021(16) 0.0012(15) 0.0006(15)
C29 0.023(2) 0.024(2) 0.018(3) -0.0009(19) 0.0072(19) -0.0017(19)
O1 0.0213(19) 0.052(2) 0.043(2) 0.0021(18) 0.0144(16) -0.0017(16)
C9 0.015(2) 0.039(3) 0.031(3) -0.003(2) -0.004(2) 0.005(2)
C4 0.020(2) 0.027(3) 0.034(3) 0.001(2) 0.009(2) 0.0006(19)
N10 0.0119(18) 0.025(2) 0.017(2) -0.0014(16) 0.0000(15) 0.0024(15)
N5 0.0154(18) 0.0219(19) 0.017(2) -0.0021(16) 0.0021(15) -0.0003(15)
C34 0.021(2) 0.029(3) 0.027(3) -0.002(2) 0.006(2) -0.006(2)
O4 0.041(2) 0.044(2) 0.020(2) 0.0002(16) -0.0037(16) -0.0096(16)
N4 0.0167(18) 0.0222(19) 0.017(2) -0.0025(16) 0.0037(15) -0.0013(15)
N6 0.0175(18) 0.0180(18) 0.018(2) -0.0022(15) 0.0042(15) -0.0024(14)
C6 0.021(2) 0.032(3) 0.026(3) 0.001(2) 0.007(2) -0.003(2)
C3 0.035(3) 0.026(3) 0.027(3) 0.001(2) 0.012(2) 0.004(2)
N3 0.0161(18) 0.0220(19) 0.019(2) 0.0029(16) 0.0058(15) -0.0011(15)
C26 0.019(2) 0.037(3) 0.036(3) -0.010(2) 0.003(2) 0.007(2)
C8 0.022(2) 0.036(3) 0.023(3) -0.002(2) 0.001(2) 0.007(2)
C27 0.020(2) 0.028(2) 0.017(3) 0.001(2) 0.0049(19) 0.0064(19)
N12 0.0143(18) 0.026(2) 0.017(2) -0.0038(16) 0.0028(15) -0.0012(15)
N11 0.0128(18) 0.024(2) 0.020(2) 0.0013(16) 0.0041(15) 0.0023(15)
C14 0.029(3) 0.026(2) 0.023(3) -0.010(2) 0.005(2) -0.001(2)
N2 0.021(2) 0.0205(19) 0.021(2) -0.0039(16) 0.0072(16) -0.0004(15)
C32 0.021(2) 0.020(2) 0.027(3) 0.000(2) 0.008(2) 0.0031(19)
N1 0.0192(19) 0.0210(19) 0.024(2) 0.0025(16) 0.0070(16) 0.0032(15)
C24 0.022(2) 0.025(2) 0.019(3) -0.005(2) 0.0002(19) -0.0002(19)
C28 0.024(2) 0.019(2) 0.026(3) -0.003(2) 0.003(2) 0.0045(19)
C33 0.025(3) 0.025(2) 0.033(3) 0.003(2) 0.009(2) -0.003(2)
C20 0.032(3) 0.029(3) 0.035(3) 0.007(2) 0.005(2) -0.008(2)
C19 0.029(3) 0.016(2) 0.017(3) -0.0010(19) -0.006(2) -0.0033(19)
C17 0.019(2) 0.025(2) 0.020(3) -0.008(2) -0.0027(19) 0.0024(19)
O3 0.036(2) 0.042(2) 0.049(3) 0.0012(18) 0.0156(18) -0.0134(18)
C15 0.021(2) 0.027(2) 0.020(3) -0.007(2) 0.0047(19) 0.0015(19)
C18 0.026(2) 0.015(2) 0.025(3) -0.0016(19) -0.003(2) 0.0027(19)
C23 0.035(3) 0.042(3) 0.014(3) -0.007(2) 0.007(2) 0.001(2)
C13 0.017(2) 0.021(2) 0.030(3) -0.003(2) 0.0037(19) -0.0037(18)
O2 0.043(2) 0.047(2) 0.028(2) -0.0147(18) 0.0134(17) 0.0006(17)
C5 0.023(2) 0.029(3) 0.025(3) 0.003(2) 0.004(2) 0.002(2)
N7 0.0157(19) 0.028(2) 0.020(2) -0.0026(17) 0.0045(16) 0.0000(16)
C25 0.035(3) 0.047(3) 0.023(3) -0.009(2) 0.000(2) -0.001(2)
C7 0.033(3) 0.069(4) 0.026(3) 0.013(3) 0.000(2) 0.008(3)
C22 0.028(3) 0.032(3) 0.022(3) -0.001(2) 0.011(2) 0.003(2)
C12 0.033(3) 0.026(3) 0.039(3) -0.004(2) 0.008(2) -0.008(2)
C10 0.014(2) 0.023(2) 0.034(3) -0.011(2) 0.004(2) 0.0003(18)
C11 0.021(3) 0.046(3) 0.035(3) -0.007(2) 0.007(2) -0.006(2)

loop_
_atom_type_symbol
_atom_type_description
_atom_type_scat_dispersion_real
_atom_type_scat_dispersion_imag
_atom_type_scat_source
C C 0.0033 0.0016 'International Tables Vol C Tables 4.2.6.8 and 6.1.1.4'
H H 0.0000 0.0000 'International Tables Vol C Tables 4.2.6.8 and 6.1.1.4'
B B 0.0013 0.0007 'International Tables Vol C Tables 4.2.6.8 and 6.1.1.4'
N N 0.0061 0.0033 'International Tables Vol C Tables 4.2.6.8 and 6.1.1.4'
O O 0.0106 0.0060 'International Tables Vol C Tables 4.2.6.8 and 6.1.1.4'
Te Te -0.5308 1.6751 'International Tables Vol C Tables 4.2.6.8 and 6.1.1.4'
W W -0.8490 6.8722 'International Tables Vol C Tables 4.2.6.8 and 6.1.1.4'

loop_
_geom_angle_atom_site_label_1
_geom_angle_atom_site_label_2
_geom_angle_atom_site_label_3
_geom_angle
N8 B2 N12 108.8(3)
N8 B2 N10 108.7(4)
N12 B2 N10 110.3(4)
N2 B1 N6 109.8(4)
N2 B1 N4 108.7(4)
N6 B1 N4 108.9(3)
W2 C2 Te3 172.2(3)
W1 C1 Te4 159.3(3)
C1 W1 C4 81.3(2)
C1 W1 C3 79.7(2)
C4 W1 C3 86.96(19)
C1 W1 N3 110.04(17)
C4 W1 N3 168.43(16)
C3 W1 N3 97.32(16)
C1 W1 N1 102.69(17)
C4 W1 N1 93.95(16)
C3 W1 N1 177.58(17)
N3 W1 N1 81.37(13)
C1 W1 N5 167.34(16)
C4 W1 N5 88.24(16)
C3 W1 N5 92.80(16)
N3 W1 N5 80.83(12)
N1 W1 N5 84.99(12)
C2 W2 C6 82.9(2)
C2 W2 C5 83.36(19)
C6 W2 C5 86.91(19)
C2 W2 N11 102.90(17)
C6 W2 N11 91.78(16)
C5 W2 N11 173.40(16)
C2 W2 N7 102.77(17)
C6 W2 N7 173.04(15)
C5 W2 N7 97.64(17)
N11 W2 N7 83.11(13)
C2 W2 N9 173.58(16)
C6 W2 N9 93.96(16)
C5 W2 N9 90.87(15)
N11 W2 N9 82.76(12)
N7 W2 N9 80.75(13)
C2 Te3 Te4 94.66(13)
C1 Te4 Te3 99.83(13)
C29 N9 N10 106.8(3)
C29 N9 W2 134.8(3)
N10 N9 W2 118.2(2)
C24 N8 N7 110.2(3)
C24 N8 B2 129.6(4)
N7 N8 B2 120.1(3)
N9 C29 C28 109.5(4)
N9 C29 C30 122.4(4)
C28 C29 C30 128.0(4)
C10 C9 C8 107.0(4)
O2 C4 W1 177.8(4)
C27 N10 N9 109.2(3)
C27 N10 B2 130.0(4)
N9 N10 B2 120.7(3)
C17 N5 N6 106.8(3)
C17 N5 W1 134.1(3)
N6 N5 W1 118.4(2)
N12 C34 C33 107.8(4)
N12 C34 C35 123.2(4)
C33 C34 C35 129.1(4)
C15 N4 N3 109.7(3)
C15 N4 B1 129.6(4)
N3 N4 B1 120.6(4)
C19 N6 N5 109.4(3)
C19 N6 B1 130.4(4)
N5 N6 B1 120.0(3)
O4 C6 W2 176.1(4)
O1 C3 W1 172.8(4)
C13 N3 N4 106.7(4)
C13 N3 W1 133.3(3)
N4 N3 W1 119.7(3)
N1 C8 C9 109.0(4)
N1 C8 C7 122.9(4)
C9 C8 C7 128.1(4)
N10 C27 C28 108.0(4)
N10 C27 C26 122.1(4)
C28 C27 C26 129.8(4)
C34 N12 N11 109.5(3)
C34 N12 B2 130.6(4)
N11 N12 B2 119.8(3)
C32 N11 N12 106.6(3)
C32 N11 W2 132.4(3)
N12 N11 W2 120.9(3)
C15 C14 C13 106.6(4)
C10 N2 N1 109.9(4)
C10 N2 B1 130.7(4)
N1 N2 B1 119.4(3)
N11 C32 C33 109.9(4)
N11 C32 C31 122.7(4)
C33 C32 C31 127.4(4)
C8 N1 N2 107.0(3)
C8 N1 W1 131.9(3)
N2 N1 W1 121.1(3)
N8 C24 C23 107.3(4)
N8 C24 C25 122.2(4)
C23 C24 C25 130.5(4)
C27 C28 C29 106.4(4)
C34 C33 C32 106.2(4)
N6 C19 C18 107.8(4)
N6 C19 C20 121.9(4)
C18 C19 C20 130.2(4)
N5 C17 C18 109.1(4)
N5 C17 C16 123.4(4)
C18 C17 C16 127.5(4)
N4 C15 C14 107.6(4)
N4 C15 C15A 123.4(4)
C14 C15 C15A 129.0(4)
C19 C18 C17 106.8(4)
C24 C23 C22 106.6(4)
N3 C13 C14 109.3(4)
N3 C13 C12 122.5(4)
C14 C13 C12 128.2(4)
O3 C5 W2 174.1(4)
C22 N7 N8 106.7(3)
C22 N7 W2 132.6(3)
N8 N7 W2 120.6(3)
N7 C22 C23 109.3(4)
N7 C22 C21 122.5(4)
C23 C22 C21 128.2(4)
N2 C10 C9 107.2(4)
N2 C10 C11 122.5(4)
C9 C10 C11 130.3(4)

loop_
_geom_bond_atom_site_label_1
_geom_bond_atom_site_label_2
_geom_bond_distance
B2 N8 1.532(6)
B2 N12 1.538(6)
B2 N10 1.542(6)
C15A C15 1.482(6)
C31 C32 1.497(6)
C21 C22 1.487(6)
C16 C17 1.486(6)
C30 C29 1.493(6)
B1 N2 1.533(6)
B1 N6 1.542(6)
B1 N4 1.543(6)
C35 C34 1.498(6)
C2 W2 1.816(4)
C2 Te3 2.060(4)
C1 W1 1.825(5)
C1 Te4 2.060(5)
W1 C4 1.989(5)
W1 C3 1.995(5)
W1 N3 2.205(4)
W1 N1 2.222(3)
W1 N5 2.269(3)
W2 C6 1.993(5)
W2 C5 1.996(5)
W2 N11 2.212(3)
W2 N7 2.217(4)
W2 N9 2.296(3)
Te3 Te4 2.7141(5)
N9 C29 1.336(5)
N9 N10 1.380(5)
N8 C24 1.343(6)
N8 N7 1.375(5)
C29 C28 1.395(6)
O1 C3 1.152(5)
C9 C10 1.380(7)
C9 C8 1.389(7)
C4 O2 1.151(6)
N10 C27 1.354(5)
N5 C17 1.345(5)
N5 N6 1.377(5)
C34 N12 1.347(5)
C34 C33 1.379(6)
O4 C6 1.142(6)
N4 C15 1.346(6)
N4 N3 1.383(5)
N6 C19 1.354(5)
N3 C13 1.349(6)
C26 C27 1.491(6)
C8 N1 1.348(6)
C8 C7 1.486(7)
C27 C28 1.366(6)
N12 N11 1.378(5)
N11 C32 1.337(6)
C14 C15 1.388(6)
C14 C13 1.389(7)
N2 C10 1.355(5)
N2 N1 1.371(5)
C32 C33 1.385(6)
C24 C23 1.382(6)
C24 C25 1.499(6)
C20 C19 1.496(6)
C19 C18 1.367(6)
C17 C18 1.393(6)
O3 C5 1.147(5)
C23 C22 1.390(6)
C13 C12 1.483(6)
N7 C22 1.341(6)
C10 C11 1.489(7)

loop_
_platon_squeeze_void_nr
_platon_squeeze_void_average_x
_platon_squeeze_void_average_y
_platon_squeeze_void_average_z
_platon_squeeze_void_volume
_platon_squeeze_void_count_electrons
_platon_squeeze_void_content
1 0.201 0.000 0.500 710 244 ' '
2 0.746 0.500 0.000 710 244 ' '
